data_2104028
loop_
_publ_author_name
'Shiraki, Koichi'
'Tsuchiya, Taku'
'Ono, Shigeaki'

_publ_section_title
;
 Structural refinements of high-pressure phases in germanium dioxide
;
_journal_issue 6
_journal_name_full 'Acta Crystallographica Section B'
_journal_page_first 701
_journal_page_last 708
_journal_paper_doi 10.1107/S0108768103021761
_journal_volume 59
_journal_year 2003
_chemical_formula_moiety Re
_chemical_formula_structural Re
_chemical_formula_sum Re
_chemical_formula_weight 186.207
_chemical_name_systematic ' rhenium'
_space_group_IT_number 194
_symmetry_cell_setting hexagonal
_symmetry_space_group_name_Hall '-P 6c 2c'
_symmetry_space_group_name_H-M 'P 63/m m c'
_cell_angle_alpha 90.0
_cell_angle_beta 90.0
_cell_angle_gamma 120.0
_cell_formula_units_Z 2
_cell_length_a 2.6029(16)
_cell_length_b 2.6029(16)
_cell_length_c 4.162(9)
_cell_volume 24.42(6)
_cod_data_source_file ws0004.cif
_cod_data_source_block III_phase_2
_cod_database_code 2104028

loop_
_symmetry_equiv_pos_site_id
_symmetry_equiv_pos_as_xyz
1 x,y,z
2 -y,x-y,z
3 -x+y,-x,z
4 -x,-y,z+1/2
5 y,-x+y,z+1/2
6 x-y,x,z+1/2
7 y,x,-z
8 x-y,-y,-z
9 -x,-x+y,-z
10 -y,-x,-z+1/2
11 -x+y,y,-z+1/2
12 x,x-y,-z+1/2
13 -x,-y,-z
14 y,-x+y,-z
15 x-y,x,-z
16 x,y,-z+1/2
17 -y,x-y,-z+1/2
18 -x+y,-x,-z+1/2
19 -y,-x,z
20 -x+y,y,z
21 x,x-y,z
22 y,x,z+1/2
23 x-y,-y,z+1/2
24 -x,-x+y,z+1/2

loop_
_atom_site_label
_atom_site_fract_x
_atom_site_fract_y
_atom_site_fract_z
_atom_site_thermal_displace_type
_atom_site_occupancy
_atom_site_type_symbol
Re1 0.33333 0.66667 0.25 Biso 1.0 Re

loop_
_cod_related_entry_id
_cod_related_entry_database
_cod_related_entry_code
1 ChemSpider 22388
